data_1515570
loop_
_publ_author_name
'Vecchione, Matthew K.'
'Sun, Aaron X.'
'Seidel, Daniel'

_publ_section_title
;
 Divergent reactions of indoles with aminobenzaldehydes: indole
 ring-opening vs. annulation and facile synthesis of neocryptolepine
;
_journal_issue 11
_journal_name_full 'Chemical Science'
_journal_page_first 2178
_journal_paper_doi 10.1039/c1sc00506e
_journal_volume 2
_journal_year 2011
_chemical_formula_moiety 'C15 H10 Br2 N2'
_chemical_formula_sum 'C15 H10 Br2 N2'
_chemical_formula_weight 378.07
_chemical_name_systematic
;
?
;
_space_group_IT_number 61
_symmetry_cell_setting orthorhombic
_symmetry_space_group_name_Hall '-P 2ac 2ab'
_symmetry_space_group_name_H-M 'P b c a'
_atom_sites_solution_hydrogens geom
_atom_sites_solution_primary direct
_atom_sites_solution_secondary difmap
_audit_creation_method SHELXL-97
_cell_angle_alpha 90.00
_cell_angle_beta 90.00
_cell_angle_gamma 90.00
_cell_formula_units_Z 8
_cell_length_a 18.7505(12)
_cell_length_b 7.0987(4)
_cell_length_c 20.0419(12)
_cell_measurement_reflns_used 9424
_cell_measurement_temperature 100(2)
_cell_measurement_theta_max 31.67
_cell_measurement_theta_min 2.30
_cell_volume 2667.7(3)
_computing_cell_refinement 'Bruker SAINT'
_computing_data_collection 'Bruker APEX2'
_computing_data_reduction 'Bruker SAINT'
_computing_molecular_graphics 'Bruker SHELXTL'
_computing_publication_material 'Bruker SHELXTL'
_computing_structure_refinement 'SHELXL-97 (Sheldrick, 2008)'
_computing_structure_solution 'SHELXS-97 (Sheldrick, 2008)'
_diffrn_ambient_temperature 100(2)
_diffrn_measured_fraction_theta_full 0.995
_diffrn_measured_fraction_theta_max 0.995
_diffrn_measurement_device_type 'Bruker APEX-II CCD'
_diffrn_measurement_method '\f and \w scans'
_diffrn_radiation_monochromator graphite
_diffrn_radiation_source 'fine-focus sealed tube'
_diffrn_radiation_type MoK\a
_diffrn_radiation_wavelength 0.71073
_diffrn_reflns_av_R_equivalents 0.0547
_diffrn_reflns_av_sigmaI/netI 0.0413
_diffrn_reflns_limit_h_max 27
_diffrn_reflns_limit_h_min -27
_diffrn_reflns_limit_k_max 10
_diffrn_reflns_limit_k_min -10
_diffrn_reflns_limit_l_max 29
_diffrn_reflns_limit_l_min -28
_diffrn_reflns_number 27715
_diffrn_reflns_theta_full 31.84
_diffrn_reflns_theta_max 31.84
_diffrn_reflns_theta_min 2.03
_exptl_absorpt_coefficient_mu 6.063
_exptl_absorpt_correction_T_max 0.839
_exptl_absorpt_correction_T_min 0.376
_exptl_absorpt_correction_type multi-scan
_exptl_absorpt_process_details 'Bruker SAINT (SADABS)'
_exptl_crystal_colour colourless
_exptl_crystal_density_diffrn 1.883
_exptl_crystal_density_method 'not measured'
_exptl_crystal_description plate
_exptl_crystal_F_000 1472
_exptl_crystal_size_max 0.20
_exptl_crystal_size_mid 0.10
_exptl_crystal_size_min 0.03
_refine_diff_density_max 0.748
_refine_diff_density_min -0.678
_refine_diff_density_rms 0.116
_refine_ls_extinction_method none
_refine_ls_goodness_of_fit_ref 1.007
_refine_ls_hydrogen_treatment mixed
_refine_ls_matrix_type full
_refine_ls_number_parameters 178
_refine_ls_number_reflns 4549
_refine_ls_number_restraints 2
_refine_ls_restrained_S_all 1.007
_refine_ls_R_factor_all 0.0561
_refine_ls_R_factor_gt 0.0357
_refine_ls_shift/su_max 0.000
_refine_ls_shift/su_mean 0.000
_refine_ls_structure_factor_coef Fsqd
_refine_ls_weighting_details 'calc w=1/[\s^2^(Fo^2^)+(0.0380P)^2^+3.0000P] where P=(Fo^2^+2Fc^2^)/3'
_refine_ls_weighting_scheme calc
_refine_ls_wR_factor_gt 0.0785
_refine_ls_wR_factor_ref 0.0854
_reflns_number_gt 3440
_reflns_number_total 4549
_reflns_threshold_expression >2sigma(I)
_cod_data_source_file c1sc00506e.txt
_cod_data_source_block mv498
_cod_depositor_comments
;
The following automatic conversions were performed:

'_symmetry_cell_setting' value 'Orthorhombic' changed to
'orthorhombic' according to
/usr/data/users/saulius/automatic-downloads/retrospective/RSC/lib/dictionaries/cif_core.dic
dictionary named 'cif_core.dic' version 2.4.2 from 2011-04-26.

Automatic conversion script
Id: cif_fix_values 2281 2013-09-26 08:29:07Z andrius 
;
_cod_original_sg_symbol_H-M Pbca
_cod_database_code 1515570

loop_
_symmetry_equiv_pos_as_xyz
'x, y, z'
'-x+1/2, -y, z+1/2'
'-x, y+1/2, -z+1/2'
'x+1/2, -y+1/2, -z'
'-x, -y, -z'
'x-1/2, y, -z-1/2'
'x, -y-1/2, z-1/2'
'-x-1/2, y-1/2, z'

loop_
_atom_site_label
_atom_site_type_symbol
_atom_site_fract_x
_atom_site_fract_y
_atom_site_fract_z
_atom_site_U_iso_or_equiv
_atom_site_adp_type
_atom_site_occupancy
_atom_site_symmetry_multiplicity
_atom_site_calc_flag
_atom_site_refinement_flags
Br1 Br 0.084745(14) -0.01457(4) 0.112564(14) 0.02421(8) Uani 1 1 d .
Br2 Br 0.306464(16) 0.18764(4) 0.290823(11) 0.02310(7) Uani 1 1 d .
N1 N 0.21031(11) -0.0769(3) 0.01705(10) 0.0164(4) Uani 1 1 d .
N2 N 0.42261(17) 0.2401(4) -0.06557(15) 0.0403(7) Uani 1 1 d D
H101 H 0.4473(19) 0.334(4) -0.0793(19) 0.048 Uiso 1 1 d D
H102 H 0.3900(17) 0.266(5) -0.0370(16) 0.048 Uiso 1 1 d D
C1 C 0.23320(13) -0.0186(3) 0.07851(11) 0.0144(4) Uani 1 1 d .
C2 C 0.18289(13) 0.0226(3) 0.12989(12) 0.0164(5) Uani 1 1 d .
C3 C 0.20341(14) 0.0844(4) 0.19203(12) 0.0185(5) Uani 1 1 d .
H3 H 0.1690 0.1143 0.2252 0.022 Uiso 1 1 calc R
C4 C 0.27691(15) 0.1019(3) 0.20505(11) 0.0175(5) Uani 1 1 d .
C5 C 0.32807(14) 0.0634(4) 0.15873(11) 0.0165(5) Uani 1 1 d .
H5 H 0.3772 0.0742 0.1697 0.020 Uiso 1 1 calc R
C6 C 0.30663(13) 0.0066(3) 0.09371(11) 0.0144(4) Uani 1 1 d .
C7 C 0.35701(13) -0.0214(3) 0.04182(11) 0.0160(4) Uani 1 1 d .
H7 H 0.4065 -0.0074 0.0505 0.019 Uiso 1 1 calc R
C8 C 0.33372(13) -0.0690(3) -0.02115(11) 0.0155(4) Uani 1 1 d .
C9 C 0.25923(13) -0.1000(3) -0.02944(11) 0.0161(4) Uani 1 1 d .
H9 H 0.2435 -0.1407 -0.0721 0.019 Uiso 1 1 calc R
C10 C 0.38243(13) -0.0852(4) -0.07941(11) 0.0162(5) Uani 1 1 d .
C11 C 0.42510(14) 0.0693(4) -0.09911(12) 0.0192(5) Uani 1 1 d .
C12 C 0.46952(14) 0.0488(4) -0.15488(12) 0.0218(5) Uani 1 1 d .
H12 H 0.4995 0.1502 -0.1679 0.026 Uiso 1 1 calc R
C13 C 0.47036(14) -0.1169(4) -0.19126(12) 0.0221(5) Uani 1 1 d .
H13 H 0.5008 -0.1275 -0.2290 0.027 Uiso 1 1 calc R
C14 C 0.42744(14) -0.2674(4) -0.17346(13) 0.0237(5) Uani 1 1 d .
H14 H 0.4279 -0.3806 -0.1987 0.028 Uiso 1 1 calc R
C15 C 0.38354(14) -0.2493(4) -0.11770(13) 0.0212(5) Uani 1 1 d .
H15 H 0.3536 -0.3515 -0.1054 0.025 Uiso 1 1 calc R

loop_
_atom_site_aniso_label
_atom_site_aniso_U_11
_atom_site_aniso_U_22
_atom_site_aniso_U_33
_atom_site_aniso_U_23
_atom_site_aniso_U_13
_atom_site_aniso_U_12
Br1 0.01626(12) 0.02917(15) 0.02720(13) -0.00220(11) 0.00299(10) 0.00243(10)
Br2 0.03519(15) 0.02364(13) 0.01045(10) -0.00058(9) -0.00098(10) 0.00143(11)
N1 0.0178(10) 0.0172(10) 0.0143(9) 0.0002(7) -0.0003(7) 0.0005(8)
N2 0.0539(19) 0.0242(13) 0.0429(16) -0.0093(11) 0.0316(14) -0.0147(13)
C1 0.0165(11) 0.0131(11) 0.0136(9) 0.0019(8) -0.0010(8) -0.0007(8)
C2 0.0162(11) 0.0157(11) 0.0171(10) 0.0018(8) 0.0027(8) 0.0010(9)
C3 0.0238(13) 0.0163(11) 0.0154(10) 0.0014(8) 0.0032(9) 0.0034(10)
C4 0.0266(13) 0.0154(11) 0.0104(9) 0.0004(8) -0.0001(9) 0.0010(10)
C5 0.0184(11) 0.0188(12) 0.0122(10) 0.0012(8) -0.0003(8) -0.0010(9)
C6 0.0184(11) 0.0128(10) 0.0119(9) 0.0014(8) -0.0002(8) -0.0012(9)
C7 0.0159(11) 0.0164(11) 0.0157(10) -0.0001(8) -0.0008(8) -0.0001(9)
C8 0.0181(11) 0.0162(11) 0.0121(9) 0.0013(8) 0.0024(8) 0.0001(9)
C9 0.0203(12) 0.0144(11) 0.0135(9) -0.0012(8) -0.0002(9) -0.0004(9)
C10 0.0163(12) 0.0204(12) 0.0120(9) 0.0026(8) 0.0010(8) 0.0015(9)
C11 0.0214(13) 0.0200(12) 0.0163(10) 0.0003(9) 0.0039(9) -0.0002(9)
C12 0.0206(13) 0.0256(13) 0.0191(11) 0.0014(10) 0.0054(10) -0.0027(10)
C13 0.0173(12) 0.0351(15) 0.0139(10) -0.0010(10) 0.0018(9) 0.0021(11)
C14 0.0215(13) 0.0292(14) 0.0206(11) -0.0103(10) 0.0017(10) 0.0002(11)
C15 0.0209(12) 0.0218(12) 0.0210(11) -0.0031(10) 0.0052(10) -0.0013(10)

loop_
_atom_type_symbol
_atom_type_description
_atom_type_scat_dispersion_real
_atom_type_scat_dispersion_imag
_atom_type_scat_source
C C 0.0033 0.0016 'International Tables Vol C Tables 4.2.6.8 and 6.1.1.4'
H H 0.0000 0.0000 'International Tables Vol C Tables 4.2.6.8 and 6.1.1.4'
N N 0.0061 0.0033 'International Tables Vol C Tables 4.2.6.8 and 6.1.1.4'
Br Br -0.2901 2.4595 'International Tables Vol C Tables 4.2.6.8 and 6.1.1.4'

loop_
_geom_angle_atom_site_label_1
_geom_angle_atom_site_label_2
_geom_angle_atom_site_label_3
_geom_angle
C9 N1 C1 117.1(2)
C11 N2 H101 120(3)
C11 N2 H102 122(3)
H101 N2 H102 116(4)
N1 C1 C6 122.3(2)
N1 C1 C2 120.3(2)
C6 C1 C2 117.4(2)
C3 C2 C1 122.3(2)
C3 C2 Br1 118.88(19)
C1 C2 Br1 118.82(18)
C2 C3 C4 118.0(2)
C2 C3 H3 121.0
C4 C3 H3 121.0
C5 C4 C3 123.0(2)
C5 C4 Br2 118.3(2)
C3 C4 Br2 118.68(18)
C4 C5 C6 118.8(2)
C4 C5 H5 120.6
C6 C5 H5 120.6
C7 C6 C1 118.0(2)
C7 C6 C5 121.5(2)
C1 C6 C5 120.4(2)
C8 C7 C6 119.7(2)
C8 C7 H7 120.2
C6 C7 H7 120.2
C7 C8 C9 117.1(2)
C7 C8 C10 122.9(2)
C9 C8 C10 119.9(2)
N1 C9 C8 125.6(2)
N1 C9 H9 117.2
C8 C9 H9 117.2
C15 C10 C11 119.0(2)
C15 C10 C8 120.4(2)
C11 C10 C8 120.5(2)
N2 C11 C12 119.8(2)
N2 C11 C10 121.6(2)
C12 C11 C10 118.6(2)
C13 C12 C11 121.0(3)
C13 C12 H12 119.5
C11 C12 H12 119.5
C12 C13 C14 120.9(2)
C12 C13 H13 119.6
C14 C13 H13 119.6
C13 C14 C15 118.6(2)
C13 C14 H14 120.7
C15 C14 H14 120.7
C14 C15 C10 121.8(3)
C14 C15 H15 119.1
C10 C15 H15 119.1

loop_
_geom_bond_atom_site_label_1
_geom_bond_atom_site_label_2
_geom_bond_distance
Br1 C2 1.891(2)
Br2 C4 1.906(2)
N1 C9 1.318(3)
N1 C1 1.369(3)
N2 C11 1.387(4)
N2 H101 0.858(18)
N2 H102 0.857(18)
C1 C6 1.421(3)
C1 C2 1.427(3)
C2 C3 1.375(3)
C3 C4 1.408(4)
C3 H3 0.9500
C4 C5 1.363(3)
C5 C6 1.422(3)
C5 H5 0.9500
C6 C7 1.419(3)
C7 C8 1.378(3)
C7 H7 0.9500
C8 C9 1.424(3)
C8 C10 1.487(3)
C9 H9 0.9500
C10 C15 1.395(4)
C10 C11 1.414(4)
C11 C12 1.402(3)
C12 C13 1.384(4)
C12 H12 0.9500
C13 C14 1.384(4)
C13 H13 0.9500
C14 C15 1.394(4)
C14 H14 0.9500
C15 H15 0.9500

loop_
_geom_hbond_atom_site_label_D
_geom_hbond_atom_site_label_H
_geom_hbond_atom_site_label_A
_geom_hbond_distance_DH
_geom_hbond_distance_HA
_geom_hbond_distance_DA
_geom_hbond_angle_DHA
_geom_hbond_site_symmetry_A
N2 H101 Br1 0.858(18) 2.95(3) 3.732(3) 152(3) 4
N2 H102 N1 0.857(18) 2.44(2) 3.262(3) 161(4) 8_665

loop_
_geom_torsion_atom_site_label_1
_geom_torsion_atom_site_label_2
_geom_torsion_atom_site_label_3
_geom_torsion_atom_site_label_4
_geom_torsion
C9 N1 C1 C6 -3.5(3)
C9 N1 C1 C2 175.4(2)
N1 C1 C2 C3 -179.0(2)
C6 C1 C2 C3 0.0(4)
N1 C1 C2 Br1 2.5(3)
C6 C1 C2 Br1 -178.52(17)
C1 C2 C3 C4 -1.7(4)
Br1 C2 C3 C4 176.79(18)
C2 C3 C4 C5 1.0(4)
C2 C3 C4 Br2 179.92(18)
C3 C4 C5 C6 1.4(4)
Br2 C4 C5 C6 -177.50(18)
N1 C1 C6 C7 3.2(3)
C2 C1 C6 C7 -175.8(2)
N1 C1 C6 C5 -178.6(2)
C2 C1 C6 C5 2.5(3)
C4 C5 C6 C7 175.0(2)
C4 C5 C6 C1 -3.2(4)
C1 C6 C7 C8 0.9(3)
C5 C6 C7 C8 -177.4(2)
C6 C7 C8 C9 -4.1(3)
C6 C7 C8 C10 174.8(2)
C1 N1 C9 C8 -0.1(4)
C7 C8 C9 N1 4.0(4)
C10 C8 C9 N1 -175.0(2)
C7 C8 C10 C15 126.3(3)
C9 C8 C10 C15 -54.8(3)
C7 C8 C10 C11 -57.4(3)
C9 C8 C10 C11 121.4(3)
C15 C10 C11 N2 175.7(3)
C8 C10 C11 N2 -0.6(4)
C15 C10 C11 C12 -2.8(4)
C8 C10 C11 C12 -179.1(2)
N2 C11 C12 C13 -176.7(3)
C10 C11 C12 C13 1.8(4)
C11 C12 C13 C14 -0.2(4)
C12 C13 C14 C15 -0.4(4)
C13 C14 C15 C10 -0.7(4)
C11 C10 C15 C14 2.3(4)
C8 C10 C15 C14 178.6(2)
